data_7056663
loop_
_publ_author_name
'Fern\'andez-Stefanuto, V.'
'Verd\'ia, P.'
'Tojo, E.'

_publ_section_title
;
 A new procedure to obtain \e-caprolactam catalyzed by a guanidinium salt
;
_journal_name_full 'New J. Chem.'
_journal_paper_doi 10.1039/C7NJ03443A
_journal_year 2017
_chemical_compound_source 'N-cyanoguanidine '
_chemical_formula_moiety 'C7 H7 O3 S, C2 H7 N4 O'
_chemical_formula_sum 'C9 H14 N4 O4 S'
_chemical_formula_weight 274.30
_chemical_melting_point 451-53
_chemical_name_common '2-carbamoylguanidinium p-toluensulfonate'
_chemical_name_systematic 'N-carbamoylguanidinium p-toluensulfonate'
_chemical_properties_physical ', Hygroscopic'
_space_group_crystal_system triclinic
_space_group_IT_number 2
_space_group_name_Hall '-P 1'
_space_group_name_H-M_alt 'P -1'
_symmetry_space_group_name_Hall '-P 1'
_symmetry_space_group_name_H-M 'P -1'
_atom_sites_solution_hydrogens mixed
_audit_creation_method SHELXL-2014/7
_audit_update_record
;
2017-06-20 deposited with the CCDC.
2017-09-28 downloaded from the CCDC.
;
_cell_angle_alpha 96.15(3)
_cell_angle_beta 99.794(18)
_cell_angle_gamma 97.771(14)
_cell_formula_units_Z 2
_cell_length_a 6.6195(13)
_cell_length_b 8.2505(19)
_cell_length_c 12.924(5)
_cell_measurement_reflns_used 5365
_cell_measurement_temperature 296(2)
_cell_measurement_theta_max 67.23
_cell_measurement_theta_min 3.50
_cell_volume 683.0(3)
_computing_cell_refinement 'Bruker SAINT'
_computing_data_collection 'Bruker APEX2'
_computing_data_reduction 'Bruker SAINT'
_computing_molecular_graphics 'Bruker SHELXTL'
_computing_publication_material 'Bruker SHELXTL'
_computing_structure_refinement 'SHELXL-2014/7 (Sheldrick, 2014)'
_computing_structure_solution 'SHELXT (Sheldrick 2015)'
_diffrn_ambient_temperature 296(2)
_diffrn_measured_fraction_theta_full 0.980
_diffrn_measured_fraction_theta_max 0.978
_diffrn_measurement_device_type 'Bruker CCD Smart 6000'
_diffrn_measurement_method '\f and \w scans'
_diffrn_radiation_monochromator 'Incoatec QuazarTM MX multilayer optics'
_diffrn_radiation_source 'Incoatec I\muS microsource'
_diffrn_radiation_type CuK\a
_diffrn_radiation_wavelength 1.54178
_diffrn_reflns_av_R_equivalents 0.0578
_diffrn_reflns_av_unetI/netI 0.0396
_diffrn_reflns_Laue_measured_fraction_full 0.980
_diffrn_reflns_Laue_measured_fraction_max 0.978
_diffrn_reflns_limit_h_max 7
_diffrn_reflns_limit_h_min -7
_diffrn_reflns_limit_k_max 9
_diffrn_reflns_limit_k_min -9
_diffrn_reflns_limit_l_max 15
_diffrn_reflns_limit_l_min -15
_diffrn_reflns_number 14099
_diffrn_reflns_point_group_measured_fraction_full 0.980
_diffrn_reflns_point_group_measured_fraction_max 0.978
_diffrn_reflns_theta_full 67.679
_diffrn_reflns_theta_max 68.189
_diffrn_reflns_theta_min 3.502
_exptl_absorpt_coefficient_mu 2.254
_exptl_absorpt_correction_T_max 0.7530
_exptl_absorpt_correction_T_min 0.5733
_exptl_absorpt_correction_type multi-scan
_exptl_absorpt_process_details 'SADABS-2014/5 (Bruker AXS Inc.)'
_exptl_crystal_colour colourless
_exptl_crystal_density_diffrn 1.334
_exptl_crystal_density_method 'not measured'
_exptl_crystal_description plate
_exptl_crystal_F_000 288
_exptl_crystal_recrystallization_method 'Re-crystallisation from solvent: H2O'
_exptl_crystal_size_max 0.124
_exptl_crystal_size_mid 0.109
_exptl_crystal_size_min 0.031
_refine_diff_density_max 0.388
_refine_diff_density_min -0.170
_refine_diff_density_rms 0.065
_refine_ls_extinction_method none
_refine_ls_goodness_of_fit_ref 1.069
_refine_ls_hydrogen_treatment mixed
_refine_ls_matrix_type full
_refine_ls_number_parameters 179
_refine_ls_number_reflns 2439
_refine_ls_number_restraints 7
_refine_ls_restrained_S_all 1.068
_refine_ls_R_factor_all 0.0680
_refine_ls_R_factor_gt 0.0573
_refine_ls_shift/su_max 0.000
_refine_ls_shift/su_mean 0.000
_refine_ls_structure_factor_coef Fsqd
_refine_ls_weighting_details 'w=1/[\s^2^(Fo^2^)+(0.1122P)^2^+0.1164P] where P=(Fo^2^+2Fc^2^)/3'
_refine_ls_weighting_scheme calc
_refine_ls_wR_factor_gt 0.1658
_refine_ls_wR_factor_ref 0.1763
_reflns_Friedel_coverage 0.000
_reflns_number_gt 1979
_reflns_number_total 2439
_reflns_threshold_expression 'I > 2\s(I)'
_cod_data_source_file c7nj03443a2.cif
_cod_data_source_block et151753_1_0m_a
_cod_database_code 7056663
_shelx_shelxl_version_number 2014/7
_shelx_space_group_comment
; 
The symmetry employed for this shelxl refinement is uniquely defined 
by the following loop, which should always be used as a source of 
symmetry information in preference to the above space-group names. 
They are only intended as comments. 
;
_shelx_estimated_absorpt_t_min 0.767
_shelx_estimated_absorpt_t_max 0.933

loop_
_space_group_symop_operation_xyz
'x, y, z'
'-x, -y, -z'

loop_
_atom_site_label
_atom_site_type_symbol
_atom_site_fract_x
_atom_site_fract_y
_atom_site_fract_z
_atom_site_U_iso_or_equiv
_atom_site_adp_type
_atom_site_occupancy
_atom_site_site_symmetry_order
_atom_site_calc_flag
_atom_site_refinement_flags_posn
_atom_site_refinement_flags_adp
C1 C 0.8680(4) 0.6476(3) 0.8901(2) 0.0586(6) Uani 1 1 d . .
O1 O 1.0187(3) 0.7545(2) 0.9017(2) 0.0771(6) Uani 1 1 d . .
N1 N 0.8755(4) 0.4874(3) 0.8797(3) 0.0764(8) Uani 1 1 d D .
C2 C 0.6170(4) 0.8388(3) 0.8851(2) 0.0532(6) Uani 1 1 d . .
N2 N 0.6676(3) 0.6859(2) 0.88422(18) 0.0548(5) Uani 1 1 d D .
N3 N 0.7549(4) 0.9671(3) 0.8839(2) 0.0694(7) Uani 1 1 d D .
N4 N 0.4215(4) 0.8537(3) 0.8843(2) 0.0684(7) Uani 1 1 d D .
S1 S 0.31226(10) 0.26863(7) 0.82274(6) 0.0617(3) Uani 1 1 d . .
O4 O 0.1791(4) 0.1488(3) 0.86193(19) 0.0826(7) Uani 1 1 d . .
O3 O 0.5205(4) 0.2308(3) 0.8308(3) 0.1024(9) Uani 1 1 d . .
C4 C -0.0006(5) 0.2075(6) 0.6501(3) 0.146(2) Uani 1 1 d G .
H4 H -0.0863 0.1720 0.6960 0.175 Uiso 1 1 calc R U
C3 C 0.2103(5) 0.2595(4) 0.6878(2) 0.0885(11) Uani 1 1 d G .
C4' C 0.3384(7) 0.3126(6) 0.6193(4) 0.178(3) Uani 1 1 d G .
H4' H 0.4795 0.3474 0.6446 0.213 Uiso 1 1 calc R U
C5' C 0.2556(12) 0.3135(7) 0.5131(3) 0.246(6) Uani 1 1 d G .
H5' H 0.3413 0.3490 0.4673 0.295 Uiso 1 1 calc R U
C6 C 0.0447(12) 0.2615(7) 0.4754(2) 0.223(6) Uani 1 1 d G .
C5 C -0.0834(8) 0.2084(7) 0.5439(4) 0.217(5) Uani 1 1 d G .
H5 H -0.2245 0.1736 0.5187 0.260 Uiso 1 1 calc R U
O2 O 0.3130(3) 0.4370(2) 0.86912(18) 0.0684(5) Uani 1 1 d . .
C7 C -0.053(3) 0.2633(15) 0.3592(6) 0.372(11) Uani 1 1 d . .
H7A H 0.0527 0.3023 0.3214 0.558 Uiso 1 1 calc R U
H7B H -0.1170 0.1535 0.3280 0.558 Uiso 1 1 calc R U
H7C H -0.1560 0.3350 0.3555 0.558 Uiso 1 1 calc R U
H3A H 0.708(6) 1.060(3) 0.884(3) 0.086(11) Uiso 1 1 d D .
H1A H 0.993(3) 0.459(4) 0.883(3) 0.078(10) Uiso 1 1 d D .
H2 H 0.564(4) 0.611(3) 0.885(2) 0.058(7) Uiso 1 1 d D .
H1B H 0.767(4) 0.416(4) 0.877(3) 0.076(10) Uiso 1 1 d D .
H3B H 0.883(3) 0.956(4) 0.894(3) 0.077(10) Uiso 1 1 d D .
H4A H 0.385(5) 0.948(3) 0.890(3) 0.077(10) Uiso 1 1 d D .
H4B H 0.331(4) 0.769(3) 0.885(3) 0.076(10) Uiso 1 1 d D .

loop_
_atom_site_aniso_label
_atom_site_aniso_U_11
_atom_site_aniso_U_22
_atom_site_aniso_U_33
_atom_site_aniso_U_23
_atom_site_aniso_U_13
_atom_site_aniso_U_12
C1 0.0446(14) 0.0473(14) 0.0871(18) 0.0108(12) 0.0183(12) 0.0086(11)
O1 0.0440(11) 0.0506(11) 0.1386(19) 0.0113(11) 0.0248(11) 0.0053(8)
N1 0.0526(15) 0.0458(13) 0.134(2) 0.0137(13) 0.0217(14) 0.0136(11)
C2 0.0437(13) 0.0462(13) 0.0721(15) 0.0119(11) 0.0154(10) 0.0065(10)
N2 0.0401(11) 0.0394(11) 0.0856(15) 0.0104(9) 0.0158(9) 0.0020(8)
N3 0.0500(14) 0.0430(12) 0.123(2) 0.0213(12) 0.0293(13) 0.0108(10)
N4 0.0452(13) 0.0520(14) 0.115(2) 0.0201(13) 0.0249(12) 0.0119(10)
S1 0.0525(4) 0.0432(4) 0.0911(5) 0.0161(3) 0.0147(3) 0.0062(3)
O4 0.0826(15) 0.0638(13) 0.0962(16) 0.0184(11) 0.0184(12) -0.0148(11)
O3 0.0597(14) 0.0574(13) 0.192(3) 0.0227(14) 0.0176(15) 0.0204(10)
C4 0.148(5) 0.166(5) 0.105(4) 0.009(3) -0.026(3) 0.026(4)
C3 0.119(3) 0.0570(18) 0.096(2) 0.0124(16) 0.032(2) 0.0181(18)
C4' 0.238(8) 0.175(7) 0.135(5) 0.040(4) 0.086(5) 0.004(6)
C5' 0.420(19) 0.212(9) 0.122(6) 0.063(6) 0.101(9) 0.013(10)
C6 0.429(18) 0.140(6) 0.101(5) 0.023(4) 0.017(7) 0.086(9)
C5 0.276(11) 0.201(9) 0.139(6) -0.022(6) -0.067(7) 0.088(8)
O2 0.0548(11) 0.0486(11) 0.1016(15) 0.0084(9) 0.0149(9) 0.0081(8)
C7 0.74(3) 0.251(12) 0.098(5) 0.017(6) -0.062(10) 0.177(15)

loop_
_atom_type_symbol
_atom_type_description
_atom_type_scat_dispersion_real
_atom_type_scat_dispersion_imag
_atom_type_scat_source
C C 0.0181 0.0091 'International Tables Vol C Tables 4.2.6.8 and 6.1.1.4'
H H 0.0000 0.0000 'International Tables Vol C Tables 4.2.6.8 and 6.1.1.4'
N N 0.0311 0.0180 'International Tables Vol C Tables 4.2.6.8 and 6.1.1.4'
O O 0.0492 0.0322 'International Tables Vol C Tables 4.2.6.8 and 6.1.1.4'
S S 0.3331 0.5567 'International Tables Vol C Tables 4.2.6.8 and 6.1.1.4'

loop_
_geom_angle_atom_site_label_1
_geom_angle_atom_site_label_2
_geom_angle_atom_site_label_3
_geom_angle
O1 C1 N1 124.4(3)
O1 C1 N2 121.7(2)
N1 C1 N2 113.9(2)
C1 N1 H1A 117(2)
C1 N1 H1B 122(2)
H1A N1 H1B 121(3)
N3 C2 N4 120.9(2)
N3 C2 N2 121.6(2)
N4 C2 N2 117.5(2)
C2 N2 C1 125.4(2)
C2 N2 H2 113(2)
C1 N2 H2 121(2)
C2 N3 H3A 115(3)
C2 N3 H3B 119(2)
H3A N3 H3B 125(4)
C2 N4 H4A 121(3)
C2 N4 H4B 121(2)
H4A N4 H4B 118(4)
O4 S1 O3 112.31(15)
O4 S1 O2 113.64(15)
O3 S1 O2 111.23(14)
O4 S1 C3 106.22(15)
O3 S1 C3 107.06(18)
O2 S1 C3 105.80(14)
C3 C4 C5 120.0
C3 C4 H4 120.0
C5 C4 H4 120.0
C4 C3 C4' 120.0
C4 C3 S1 120.0(2)
C4' C3 S1 119.9(2)
C5' C4' C3 120.0
C5' C4' H4' 120.0
C3 C4' H4' 120.0
C6 C5' C4' 120.0
C6 C5' H5' 120.0
C4' C5' H5' 120.0
C5 C6 C5' 120.0
C5 C6 C7 118.4(8)
C5' C6 C7 121.6(8)
C6 C5 C4 120.0
C6 C5 H5 120.0
C4 C5 H5 120.0
C6 C7 H7A 109.5
C6 C7 H7B 109.5
H7A C7 H7B 109.5
C6 C7 H7C 109.5
H7A C7 H7C 109.5
H7B C7 H7C 109.5

loop_
_geom_bond_atom_site_label_1
_geom_bond_atom_site_label_2
_geom_bond_distance
C1 O1 1.216(3)
C1 N1 1.322(4)
C1 N2 1.396(3)
N1 H1A 0.840(18)
N1 H1B 0.855(19)
C2 N3 1.304(3)
C2 N4 1.315(4)
C2 N2 1.347(3)
N2 H2 0.862(18)
N3 H3A 0.865(19)
N3 H3B 0.855(18)
N4 H4A 0.849(18)
N4 H4B 0.860(18)
S1 O4 1.426(2)
S1 O3 1.443(2)
S1 O2 1.452(2)
S1 C3 1.749(3)
C4 C3 1.3900
C4 C5 1.3900
C4 H4 0.9300
C3 C4' 1.3900
C4' C5' 1.3900
C4' H4' 0.9300
C5' C6 1.3900
C5' H5' 0.9300
C6 C5 1.3900
C6 C7 1.533(8)
C5 H5 0.9300
C7 H7A 0.9600
C7 H7B 0.9600
C7 H7C 0.9600

loop_
_geom_hbond_atom_site_label_D
_geom_hbond_atom_site_label_H
_geom_hbond_atom_site_label_A
_geom_hbond_distance_DH
_geom_hbond_distance_HA
_geom_hbond_distance_DA
_geom_hbond_angle_DHA
_geom_hbond_site_symmetry_A
N3 H3A O3 0.865(19) 2.09(2) 2.912(3) 157(3) 1_565
N1 H1A O2 0.840(18) 2.18(2) 3.005(4) 165(3) 1_655
N2 H2 O2 0.862(18) 2.008(18) 2.867(3) 173(3) .
N1 H1B O3 0.855(19) 2.04(2) 2.875(4) 165(3) .
N3 H3B O1 0.855(18) 2.00(3) 2.638(3) 131(3) .
N3 H3B O4 0.855(18) 2.47(3) 3.072(3) 128(3) 1_665
N4 H4A O4 0.849(18) 2.30(2) 3.104(4) 159(3) 1_565
N4 H4A O3 0.849(18) 2.62(3) 3.263(4) 134(3) 1_565
N4 H4B O1 0.860(18) 2.10(3) 2.735(3) 130(3) 1_455

loop_
_geom_torsion_atom_site_label_1
_geom_torsion_atom_site_label_2
_geom_torsion_atom_site_label_3
_geom_torsion_atom_site_label_4
_geom_torsion
N3 C2 N2 C1 5.1(4)
N4 C2 N2 C1 -176.6(3)
O1 C1 N2 C2 3.5(5)
N1 C1 N2 C2 -175.2(3)
C5 C4 C3 C4' 0.0
C5 C4 C3 S1 176.7(3)
O4 S1 C3 C4 27.1(3)
O3 S1 C3 C4 147.3(2)
O2 S1 C3 C4 -94.0(2)
O4 S1 C3 C4' -156.2(3)
O3 S1 C3 C4' -36.0(3)
O2 S1 C3 C4' 82.7(3)
C4 C3 C4' C5' 0.0
S1 C3 C4' C5' -176.7(3)
C3 C4' C5' C6 0.0
C4' C5' C6 C5 0.0
C4' C5' C6 C7 179.0(7)
C5' C6 C5 C4 0.0
C7 C6 C5 C4 -179.0(6)
C3 C4 C5 C6 0.0
